data_7716349
loop_
_publ_author_name
'Gusev, Alexey'
'Nemec, Ivan'
'Herchel, Radovan'
'Baluda, Yuriy'
'Babeshkin, Konstantin'
'Efimov, Nikolay'
'Kiskin, Mikhail'
'Linert, Wolfgang'

_publ_section_title
;
 Lanthanide(III) SMMs with cationic and anionic complex fragments formed
 by a Schiff base: structure, luminescence, magnetic properties and <i>ab
 initio</i> calculations.
;
_journal_issue 27
_journal_name_full 'Dalton transactions (Cambridge, England : 2003)'
_journal_page_first 11531
_journal_page_last 11542
_journal_paper_doi 10.1039/d4dt01284d
_journal_volume 53
_journal_year 2024
_chemical_formula_moiety 'C30 H40 Gd N8 O6, C48 H44 Gd N12 O4, 2(C3 H7 N O), 0.65(O2)'
_chemical_formula_sum 'C84 H100.6 Gd2 N22 O13.3'
_chemical_formula_weight 1945.76
_space_group_crystal_system monoclinic
_space_group_IT_number 13
_space_group_name_Hall '-P 2yac'
_space_group_name_H-M_alt 'P 1 2/n 1'
_atom_sites_solution_hydrogens mixed
_audit_creation_date 2020-11-03
_audit_creation_method
;
Olex2 1.2
(compiled 2018.05.29 svn.r3508 for OlexSys, GUI svn.r5506)
;
_audit_update_record
;
2023-05-02 deposited with the CCDC.	2024-05-30 downloaded from the CCDC.
;
_cell_angle_alpha 90
_cell_angle_beta 106.452(14)
_cell_angle_gamma 90
_cell_formula_units_Z 2
_cell_length_a 17.561(5)
_cell_length_b 10.410(3)
_cell_length_c 24.663(10)
_cell_measurement_reflns_used 8627
_cell_measurement_temperature 150(2)
_cell_measurement_theta_max 30.18
_cell_measurement_theta_min 2.29
_cell_volume 4324(2)
_computing_molecular_graphics 'Olex2 (Dolomanov et al., 2009)'
_computing_publication_material 'Olex2 (Dolomanov et al., 2009)'
_computing_structure_refinement 'ShelXL (Sheldrick, 2015)'
_diffrn_ambient_temperature 150.15
_diffrn_measured_fraction_theta_full 0.999
_diffrn_measured_fraction_theta_max 0.999
_diffrn_measurement_device_type 'Bruker APEX-II CCD'
_diffrn_measurement_method '\f and \w scans'
_diffrn_radiation_type MoK\a
_diffrn_radiation_wavelength 0.71073
_diffrn_reflns_av_R_equivalents 0.0765
_diffrn_reflns_av_unetI/netI 0.0762
_diffrn_reflns_Laue_measured_fraction_full 0.999
_diffrn_reflns_Laue_measured_fraction_max 0.999
_diffrn_reflns_limit_h_max 23
_diffrn_reflns_limit_h_min -23
_diffrn_reflns_limit_k_max 13
_diffrn_reflns_limit_k_min -13
_diffrn_reflns_limit_l_max 32
_diffrn_reflns_limit_l_min -32
_diffrn_reflns_number 41651
_diffrn_reflns_point_group_measured_fraction_full 0.999
_diffrn_reflns_point_group_measured_fraction_max 0.999
_diffrn_reflns_theta_full 25.242
_diffrn_reflns_theta_max 27.877
_diffrn_reflns_theta_min 1.671
_diffrn_standards_number 0
_exptl_absorpt_coefficient_mu 1.595
_exptl_absorpt_correction_T_max 0.7461
_exptl_absorpt_correction_T_min 0.6298
_exptl_absorpt_correction_type multi-scan
_exptl_absorpt_process_details
;
SADABS-2016/2 (Bruker,2016/2) was used for absorption correction.
wR2(int) was 0.0755 before and 0.0629 after correction.
The Ratio of minimum to maximum transmission is 0.8441.
The \l/2 correction factor is Not present.
;
_exptl_crystal_colour colourless
_exptl_crystal_density_diffrn 1.494
_exptl_crystal_description prismatic
_exptl_crystal_F_000 1986
_exptl_crystal_preparation 'Magnetic properties'
_exptl_crystal_size_max 0.1
_exptl_crystal_size_mid 0.06
_exptl_crystal_size_min 0.02
_refine_diff_density_max 2.047
_refine_diff_density_min -2.903
_refine_diff_density_rms 0.149
_refine_ls_extinction_method none
_refine_ls_goodness_of_fit_ref 1.070
_refine_ls_hydrogen_treatment constr
_refine_ls_matrix_type full
_refine_ls_number_parameters 559
_refine_ls_number_reflns 10314
_refine_ls_number_restraints 21
_refine_ls_restrained_S_all 1.080
_refine_ls_R_factor_all 0.0820
_refine_ls_R_factor_gt 0.0544
_refine_ls_shift/su_max 0.001
_refine_ls_shift/su_mean 0.000
_refine_ls_structure_factor_coef Fsqd
_refine_ls_weighting_details 'w=1/[\s^2^(Fo^2^)+(0.0171P)^2^+18.0769P] where P=(Fo^2^+2Fc^2^)/3'
_refine_ls_weighting_scheme calc
_refine_ls_wR_factor_gt 0.0951
_refine_ls_wR_factor_ref 0.1031
_reflns_Friedel_coverage 0.000
_reflns_number_gt 7515
_reflns_number_total 10314
_reflns_threshold_expression 'I > 2\s(I)'
_cod_data_source_file d4dt01284d2.cif
_cod_data_source_block gdp_a
_cod_depositor_comments
;
The following automatic conversions were performed:

data item '_exptl_absorpt_correction_type' value 'multi scan' was
changed to 'multi-scan' in accordance with the
/home/data/users/saulius/crontab/automatic-downloads/rss-feeds/RSC/lib/dictionaries/cif_core.dic
dictionary named 'cif_core.dic' version 2.4.2 last updated on
2011-04-26.

Automatic conversion script
Id: cif_fix_values 8170 2020-07-09 18:12:32Z antanas 

 Adding full bibliography for 7716349--7716351.cif.
;
_cod_original_formula_sum 'C84 H100.60 Gd2 N22 O13.30'
_cod_database_code 7716349
_shelx_shelxl_version_number 2014/7
_shelx_space_group_comment
;
The symmetry employed for this shelxl refinement is uniquely defined
by the following loop, which should always be used as a source of
symmetry information in preference to the above space-group names.
They are only intended as comments.
;
_shelx_estimated_absorpt_t_max 0.969
_shelx_estimated_absorpt_t_min 0.857
_olex2_refinement_description
;
1. Fixed Uiso
 At 1.2 times of:
  All C(H) groups, All C(H,H) groups
 At 1.5 times of:
  All C(H,H,H) groups, All O(H,H) groups
2. Restrained distances
 C40-O6
 1.24 with sigma of 0.01
 C40-N10
 1.32 with sigma of 0.01
 N10-C41 = N10-C42
 1.5 with sigma of 0.01
 C40-C41 = C40-C42 = C42-C41
 2.46 with sigma of 0.02
3. Restrained planarity
 O6, N10, C40, C41, C42
 with sigma of 0.02
4. Uiso/Uaniso restraints and constraints
Uanis(C40) \\sim Ueq, Uanis(O6) \\sim Ueq: with sigma of 0.005 and sigma for
terminal atoms of 0.01
5. Others
 Fixed Sof: O7(0.65)
6.a Rotating group:
 O5(H5A,H5B)
6.b Secondary CH2 refined with riding coordinates:
 C36(H36A,H36B), C12(H12A,H12B), C13(H13A,H13B)
6.c Aromatic/amide H refined with riding coordinates:
 C6(H6), C14(H14), C11(H11), C35(H35), C9(H9), C5(H5), C33(H33), C7(H7),
 C8(H8), C19(H19), C20(H20), C29(H29), C31(H31), C37(H37), C23(H23), C21(H21),
 C22(H22), C32(H32), C30(H30), C40(H40)
6.d Idealised Me refined as rotating group:
 C34(H34A,H34B,H34C), C10(H10A,H10B,H10C), C39(H39A,H39B,H39C), C38(H38A,H38B,
 H38C), C24(H24A,H24B,H24C), C41(H41A,H41B,H41C), C42(H42A,H42B,H42C)
;
_olex2_submission_special_instructions 'No special instructions were received'

loop_
_space_group_symop_operation_xyz
'x, y, z'
'-x+1/2, y, -z+1/2'
'-x, -y, -z'
'x-1/2, -y, z-1/2'

loop_
_atom_site_label
_atom_site_type_symbol
_atom_site_fract_x
_atom_site_fract_y
_atom_site_fract_z
_atom_site_U_iso_or_equiv
_atom_site_adp_type
_atom_site_occupancy
_atom_site_site_symmetry_order
_atom_site_calc_flag
_atom_site_refinement_flags_posn
_atom_site_refinement_flags_adp
_atom_site_refinement_flags_occupancy
_atom_site_disorder_assembly
_atom_site_disorder_group
Gd1 Gd 0.2500 0.71639(3) 0.7500 0.01458(9) Uani 1 2 d S T P . .
Gd2 Gd 0.7500 0.26350(3) 0.7500 0.01250(9) Uani 1 2 d S T P . .
O5 O 0.37586(19) 0.7725(3) 0.73623(15) 0.0189(8) Uani 1 1 d . . . . .
H5A H 0.3685 0.8210 0.7060 0.028 Uiso 1 1 d GR . . . .
H5B H 0.3989 0.7033 0.7280 0.028 Uiso 1 1 d GR . . . .
O1 O 0.8405(2) 0.1298(3) 0.72455(15) 0.0202(8) Uani 1 1 d . . . . .
O3 O 0.1931(2) 0.6536(3) 0.65803(15) 0.0198(8) Uani 1 1 d . . . . .
O4 O 0.1740(2) 0.5271(3) 0.75640(17) 0.0238(9) Uani 1 1 d . . . . .
O2 O 0.6463(2) 0.4067(3) 0.71738(15) 0.0213(8) Uani 1 1 d . . . . .
N4 N 0.7285(2) 0.3710(4) 0.83934(17) 0.0165(9) Uani 1 1 d . . . . .
N8 N 0.2123(3) 0.7158(4) 0.52284(19) 0.0243(10) Uani 1 1 d . . . . .
N7 N 0.1966(3) 0.6370(4) 0.56426(19) 0.0219(10) Uani 1 1 d . . . . .
N9 N 0.2226(2) 0.9223(4) 0.69122(18) 0.0170(9) Uani 1 1 d . . . . .
N5 N 0.4993(3) 0.5942(4) 0.74900(19) 0.0224(10) Uani 1 1 d . . . . .
N2 N 1.0281(3) -0.0136(4) 0.7722(2) 0.0212(10) Uani 1 1 d . . . . .
N3 N 0.8316(2) 0.1591(4) 0.84233(18) 0.0173(9) Uani 1 1 d . . . . .
N6 N 0.5335(2) 0.5296(4) 0.71227(19) 0.0189(9) Uani 1 1 d . . . . .
C26 C 0.2197(3) 0.8316(5) 0.6018(2) 0.0183(11) Uani 1 1 d . . . . .
N1 N 0.9633(2) 0.0356(4) 0.73051(19) 0.0181(9) Uani 1 1 d . . . . .
N00I N 0.1410(3) 0.3442(4) 0.7937(2) 0.0270(11) Uani 1 1 d . . . . .
C4 C 0.9653(3) 0.0460(5) 0.6738(2) 0.0174(11) Uani 1 1 d . . . . .
C25 C 0.2017(3) 0.7054(5) 0.6133(2) 0.0196(11) Uani 1 1 d . . . . .
C6 C 1.0094(3) -0.0328(6) 0.5962(2) 0.0294(13) Uani 1 1 d . . . . .
H6 H 1.0374 -0.0942 0.5808 0.035 Uiso 1 1 calc R . . . .
C3 C 1.0102(3) 0.0037(5) 0.8204(2) 0.0170(11) Uani 1 1 d . . . . .
C14 C 0.6728(3) 0.4467(5) 0.8446(2) 0.0190(11) Uani 1 1 d . . . . .
H14 H 0.6731 0.4725 0.8816 0.023 Uiso 1 1 calc R . . . .
C2 C 0.9365(3) 0.0624(5) 0.8123(2) 0.0173(10) Uani 1 1 d . . . . .
C1 C 0.9063(3) 0.0831(5) 0.7537(2) 0.0156(10) Uani 1 1 d . . . . .
C11 C 0.8972(3) 0.0985(5) 0.8537(2) 0.0173(10) Uani 1 1 d . . . . .
H11 H 0.9216 0.0757 0.8920 0.021 Uiso 1 1 calc R . . . .
C17 C 0.5459(3) 0.5713(5) 0.8000(2) 0.0214(11) Uani 1 1 d . . . . .
C35 C 0.2214(3) 0.9354(5) 0.6389(2) 0.0181(11) Uani 1 1 d . . . . .
H35 H 0.2216 1.0201 0.6245 0.022 Uiso 1 1 calc R . . . .
C18 C 0.4948(3) 0.5243(5) 0.6537(2) 0.0232(12) Uani 1 1 d . . . . .
C9 C 0.9279(3) 0.1468(5) 0.6409(2) 0.0202(11) Uani 1 1 d . . . . .
H9 H 0.9004 0.2093 0.6563 0.024 Uiso 1 1 calc R . . . .
C27 C 0.2246(3) 0.8299(5) 0.5457(2) 0.0218(11) Uani 1 1 d . . . . .
C5 C 1.0078(3) -0.0441(5) 0.6519(2) 0.0244(12) Uani 1 1 d . . . . .
H5 H 1.0352 -0.1123 0.6749 0.029 Uiso 1 1 calc R . . . .
C36 C 0.2170(3) 1.0405(5) 0.7228(2) 0.0203(11) Uani 1 1 d . . . . .
H36A H 0.1650 1.0439 0.7310 0.024 Uiso 1 1 calc R . . . .
H36B H 0.2215 1.1168 0.7000 0.024 Uiso 1 1 calc R . . . .
C28 C 0.1772(3) 0.5072(5) 0.5524(2) 0.0267(13) Uani 1 1 d . . . . .
C15 C 0.6024(3) 0.4683(5) 0.7414(2) 0.0201(11) Uani 1 1 d . . . . .
C33 C 0.2044(4) 0.4436(6) 0.5126(3) 0.0346(15) Uani 1 1 d . . . . .
H33 H 0.2368 0.4868 0.4934 0.042 Uiso 1 1 calc R . . . .
C7 C 0.9704(3) 0.0671(6) 0.5634(2) 0.0296(13) Uani 1 1 d . . . . .
H7 H 0.9712 0.0742 0.5251 0.036 Uiso 1 1 calc R . . . .
C12 C 0.8021(3) 0.1906(5) 0.8910(2) 0.0213(12) Uani 1 1 d . . . . .
H12A H 0.8418 0.1646 0.9265 0.026 Uiso 1 1 calc R . . . .
H12B H 0.7523 0.1428 0.8881 0.026 Uiso 1 1 calc R . . . .
C16 C 0.6114(3) 0.4933(5) 0.7985(2) 0.0182(11) Uani 1 1 d . . . . .
C8 C 0.9301(3) 0.1571(5) 0.5859(2) 0.0249(12) Uani 1 1 d . . . . .
H8 H 0.9039 0.2265 0.5631 0.030 Uiso 1 1 calc R . . . .
C34 C 0.2462(3) 0.9391(5) 0.5138(2) 0.0265(13) Uani 1 1 d . . . . .
H34A H 0.2974 0.9214 0.5068 0.040 Uiso 1 1 calc GR . . . .
H34B H 0.2501 1.0182 0.5360 0.040 Uiso 1 1 calc GR . . . .
H34C H 0.2052 0.9495 0.4777 0.040 Uiso 1 1 calc GR . . . .
C19 C 0.5078(3) 0.4210(5) 0.6217(2) 0.0255(12) Uani 1 1 d . . . . .
H19 H 0.5431 0.3540 0.6390 0.031 Uiso 1 1 calc R . . . .
C10 C 1.0676(3) -0.0347(5) 0.8750(2) 0.0242(12) Uani 1 1 d . . . . .
H10A H 1.1129 -0.0788 0.8676 0.036 Uiso 1 1 calc GR . . . .
H10B H 1.0414 -0.0927 0.8954 0.036 Uiso 1 1 calc GR . . . .
H10C H 1.0863 0.0419 0.8980 0.036 Uiso 1 1 calc GR . . . .
C39 C 0.1514(4) 0.2626(6) 0.8428(3) 0.0411(16) Uani 1 1 d . . . . .
H39A H 0.1954 0.2951 0.8738 0.062 Uiso 1 1 calc GR . . . .
H39B H 0.1632 0.1748 0.8334 0.062 Uiso 1 1 calc GR . . . .
H39C H 0.1025 0.2627 0.8546 0.062 Uiso 1 1 calc GR . . . .
C20 C 0.4694(4) 0.4163(6) 0.5646(3) 0.0357(15) Uani 1 1 d . . . . .
H20 H 0.4776 0.3449 0.5430 0.043 Uiso 1 1 calc R . . . .
C29 C 0.1314(4) 0.4431(6) 0.5812(3) 0.0424(18) Uani 1 1 d . . . . .
H29 H 0.1127 0.4865 0.6088 0.051 Uiso 1 1 calc R . . . .
C31 C 0.1387(4) 0.2519(6) 0.5283(3) 0.0468(18) Uani 1 1 d . . . . .
H31 H 0.1246 0.1646 0.5196 0.056 Uiso 1 1 calc R . . . .
C37 C 0.1815(3) 0.4512(5) 0.7956(3) 0.0260(13) Uani 1 1 d . . . . .
H37 H 0.2197 0.4714 0.8303 0.031 Uiso 1 1 calc R . . . .
C13 C 0.7868(3) 0.3325(5) 0.8920(2) 0.0193(12) Uani 1 1 d . . . . .
H13A H 0.7665 0.3534 0.9246 0.023 Uiso 1 1 calc R . . . .
H13B H 0.8370 0.3801 0.8965 0.023 Uiso 1 1 calc R . . . .
C23 C 0.4437(4) 0.6215(6) 0.6283(3) 0.0377(16) Uani 1 1 d . . . . .
H23 H 0.4343 0.6917 0.6501 0.045 Uiso 1 1 calc R . . . .
C21 C 0.4194(4) 0.5141(7) 0.5386(3) 0.0465(18) Uani 1 1 d . . . . .
H21 H 0.3943 0.5117 0.4990 0.056 Uiso 1 1 calc R . . . .
C22 C 0.4062(4) 0.6162(7) 0.5711(3) 0.0480(19) Uani 1 1 d . . . . .
H22 H 0.3709 0.6831 0.5538 0.058 Uiso 1 1 calc R . . . .
C38 C 0.0796(3) 0.3071(6) 0.7428(3) 0.0375(16) Uani 1 1 d . . . . .
H38A H 0.0923 0.2227 0.7301 0.056 Uiso 1 1 calc GR . . . .
H38B H 0.0769 0.3707 0.7130 0.056 Uiso 1 1 calc GR . . . .
H38C H 0.0283 0.3030 0.7510 0.056 Uiso 1 1 calc GR . . . .
C24 C 0.5245(3) 0.6183(6) 0.8510(3) 0.0319(14) Uani 1 1 d . . . . .
H24A H 0.5566 0.6940 0.8663 0.048 Uiso 1 1 calc GR . . . .
H24B H 0.5348 0.5505 0.8797 0.048 Uiso 1 1 calc GR . . . .
H24C H 0.4681 0.6413 0.8404 0.048 Uiso 1 1 calc GR . . . .
C32 C 0.1840(5) 0.3160(6) 0.5009(3) 0.0468(18) Uani 1 1 d . . . . .
H32 H 0.2021 0.2724 0.4730 0.056 Uiso 1 1 calc R . . . .
N10 N 0.3062(4) 1.2107(5) 0.3699(3) 0.073(2) Uani 1 1 d D . . . .
C30 C 0.1133(4) 0.3158(7) 0.5693(3) 0.053(2) Uani 1 1 d . . . . .
H30 H 0.0829 0.2709 0.5895 0.063 Uiso 1 1 calc R . . . .
O6 O 0.3618(6) 1.1381(8) 0.4548(4) 0.146(4) Uani 1 1 d D U . . .
C41 C 0.2281(5) 1.1530(8) 0.3542(4) 0.080(3) Uani 1 1 d D . . . .
H41A H 0.2260 1.0847 0.3265 0.121 Uiso 1 1 calc GR . . . .
H41B H 0.1882 1.2186 0.3377 0.121 Uiso 1 1 calc GR . . . .
H41C H 0.2171 1.1167 0.3879 0.121 Uiso 1 1 calc GR . . . .
C40 C 0.3642(7) 1.1995(9) 0.4159(4) 0.144(6) Uani 1 1 d D U . . .
H40 H 0.4120 1.2445 0.4179 0.173 Uiso 1 1 calc R . . . .
O7 O 0.5129(8) 1.0729(11) 0.5004(5) 0.114(4) Uani 0.65 1 d . . . . .
C42 C 0.3225(7) 1.2901(11) 0.3244(5) 0.164(7) Uani 1 1 d D . . . .
H42A H 0.3214 1.2354 0.2919 0.247 Uiso 1 1 calc GR . . . .
H42B H 0.3750 1.3300 0.3384 0.247 Uiso 1 1 calc GR . . . .
H42C H 0.2820 1.3571 0.3130 0.247 Uiso 1 1 calc GR . . . .

loop_
_atom_site_aniso_label
_atom_site_aniso_U_11
_atom_site_aniso_U_22
_atom_site_aniso_U_33
_atom_site_aniso_U_23
_atom_site_aniso_U_13
_atom_site_aniso_U_12
Gd1 0.01136(18) 0.01250(19) 0.0210(2) 0.000 0.00647(15) 0.000
Gd2 0.00789(17) 0.0160(2) 0.01398(19) 0.000 0.00377(14) 0.000
O5 0.0150(17) 0.0183(19) 0.026(2) -0.0001(15) 0.0101(16) 0.0040(14)
O1 0.0128(18) 0.034(2) 0.0140(19) -0.0031(15) 0.0040(15) 0.0022(15)
O3 0.0188(19) 0.020(2) 0.021(2) 0.0022(15) 0.0049(16) -0.0027(14)
O4 0.0153(19) 0.023(2) 0.035(2) 0.0049(17) 0.0097(18) 0.0003(15)
O2 0.0166(19) 0.029(2) 0.019(2) 0.0011(15) 0.0063(16) 0.0060(15)
N4 0.008(2) 0.026(2) 0.015(2) -0.0014(17) 0.0019(17) 0.0024(16)
N8 0.025(2) 0.027(3) 0.019(2) -0.0026(19) 0.003(2) 0.0019(19)
N7 0.021(2) 0.024(2) 0.019(2) -0.0015(18) 0.002(2) 0.0026(18)
N9 0.017(2) 0.015(2) 0.020(2) -0.0018(17) 0.0061(19) -0.0003(16)
N5 0.016(2) 0.029(3) 0.025(3) 0.0009(19) 0.009(2) 0.0060(18)
N2 0.017(2) 0.024(2) 0.022(3) 0.0008(19) 0.006(2) 0.0057(18)
N3 0.011(2) 0.022(2) 0.021(2) -0.0016(18) 0.0086(18) 0.0019(16)
N6 0.012(2) 0.025(2) 0.021(2) 0.0010(18) 0.0070(19) 0.0049(17)
C26 0.013(2) 0.019(3) 0.022(3) -0.001(2) 0.003(2) 0.002(2)
N1 0.010(2) 0.027(2) 0.017(2) 0.0009(18) 0.0031(19) 0.0044(17)
N00I 0.023(3) 0.020(2) 0.040(3) 0.006(2) 0.013(2) -0.0027(19)
C4 0.013(2) 0.026(3) 0.015(3) -0.003(2) 0.005(2) 0.002(2)
C25 0.013(3) 0.018(3) 0.025(3) -0.003(2) 0.001(2) 0.004(2)
C6 0.029(3) 0.038(4) 0.024(3) -0.009(3) 0.014(3) 0.004(3)
C3 0.009(2) 0.020(3) 0.022(3) 0.002(2) 0.005(2) 0.0036(19)
C14 0.017(3) 0.025(3) 0.016(3) -0.006(2) 0.007(2) 0.003(2)
C2 0.014(2) 0.022(3) 0.015(3) 0.001(2) 0.004(2) 0.003(2)
C1 0.010(2) 0.017(3) 0.021(3) -0.001(2) 0.007(2) 0.0015(18)
C11 0.015(2) 0.022(3) 0.016(3) 0.003(2) 0.005(2) 0.002(2)
C17 0.014(3) 0.025(3) 0.025(3) -0.001(2) 0.006(2) 0.003(2)
C35 0.010(2) 0.023(3) 0.023(3) 0.001(2) 0.006(2) -0.0009(19)
C18 0.017(3) 0.030(3) 0.022(3) 0.007(2) 0.007(2) 0.003(2)
C9 0.018(3) 0.029(3) 0.016(3) -0.001(2) 0.009(2) 0.003(2)
C27 0.015(3) 0.029(3) 0.021(3) 0.004(2) 0.003(2) 0.007(2)
C5 0.016(3) 0.029(3) 0.028(3) 0.002(2) 0.006(2) 0.009(2)
C36 0.024(3) 0.013(3) 0.026(3) 0.000(2) 0.011(2) 0.001(2)
C28 0.025(3) 0.024(3) 0.026(3) -0.005(2) -0.002(3) 0.001(2)
C15 0.012(3) 0.020(3) 0.029(3) 0.001(2) 0.006(2) -0.0006(19)
C33 0.045(4) 0.034(4) 0.024(3) -0.004(3) 0.010(3) -0.002(3)
C7 0.032(3) 0.042(4) 0.017(3) 0.001(2) 0.009(3) 0.001(3)
C12 0.016(3) 0.037(3) 0.014(3) 0.003(2) 0.008(2) 0.002(2)
C16 0.013(2) 0.023(3) 0.020(3) -0.004(2) 0.006(2) 0.0011(19)
C8 0.017(3) 0.031(3) 0.025(3) 0.006(2) 0.003(2) 0.001(2)
C34 0.031(3) 0.037(3) 0.015(3) 0.002(2) 0.011(3) 0.003(2)
C19 0.020(3) 0.029(3) 0.027(3) 0.002(2) 0.006(3) 0.005(2)
C10 0.017(3) 0.032(3) 0.023(3) 0.005(2) 0.006(2) 0.008(2)
C39 0.043(4) 0.033(4) 0.053(4) 0.012(3) 0.022(3) -0.003(3)
C20 0.025(3) 0.054(4) 0.029(4) -0.001(3) 0.008(3) 0.008(3)
C29 0.032(4) 0.037(4) 0.068(5) -0.025(3) 0.030(4) -0.013(3)
C31 0.048(4) 0.029(4) 0.062(5) -0.022(3) 0.013(4) -0.012(3)
C37 0.017(3) 0.027(3) 0.036(4) -0.004(3) 0.010(3) -0.003(2)
C13 0.015(3) 0.032(3) 0.012(3) -0.001(2) 0.006(2) 0.006(2)
C23 0.037(4) 0.045(4) 0.030(4) 0.006(3) 0.008(3) 0.022(3)
C21 0.037(4) 0.074(5) 0.026(4) 0.004(3) 0.004(3) 0.010(4)
C22 0.035(4) 0.073(5) 0.032(4) 0.015(4) 0.003(3) 0.028(4)
C38 0.020(3) 0.030(3) 0.058(5) -0.005(3) 0.004(3) -0.005(2)
C24 0.019(3) 0.043(4) 0.034(4) -0.003(3) 0.009(3) 0.015(3)
C32 0.065(5) 0.035(4) 0.041(4) -0.013(3) 0.017(4) 0.001(3)
N10 0.058(5) 0.049(4) 0.126(7) -0.004(4) 0.048(5) -0.006(3)
C30 0.047(4) 0.048(5) 0.069(6) -0.018(4) 0.026(4) -0.018(3)
O6 0.206(8) 0.112(6) 0.132(7) -0.001(5) 0.068(6) 0.043(6)
C41 0.075(7) 0.057(6) 0.120(9) -0.010(5) 0.044(7) -0.014(5)
C40 0.154(7) 0.141(7) 0.142(7) -0.012(5) 0.049(5) 0.006(5)
O7 0.120(10) 0.149(11) 0.082(8) -0.014(8) 0.044(8) -0.037(9)
C42 0.155(13) 0.140(12) 0.245(18) 0.058(12) 0.133(13) -0.038(10)

loop_
_atom_type_symbol
_atom_type_description
_atom_type_scat_dispersion_real
_atom_type_scat_dispersion_imag
_atom_type_scat_source
C C 0.0033 0.0016 'International Tables Vol C Tables 4.2.6.8 and 6.1.1.4'
H H 0.0000 0.0000 'International Tables Vol C Tables 4.2.6.8 and 6.1.1.4'
Gd Gd -0.1653 3.9035 'International Tables Vol C Tables 4.2.6.8 and 6.1.1.4'
N N 0.0061 0.0033 'International Tables Vol C Tables 4.2.6.8 and 6.1.1.4'
O O 0.0106 0.0060 'International Tables Vol C Tables 4.2.6.8 and 6.1.1.4'

loop_
_geom_angle_atom_site_label_1
_geom_angle_atom_site_label_2
_geom_angle_atom_site_label_3
_geom_angle
_geom_angle_site_symmetry_1
_geom_angle_site_symmetry_3
_geom_angle_publ_flag
O5 Gd1 O5 151.82(16) . 2_556 ?
O5 Gd1 O4 68.94(12) 2_556 . ?
O5 Gd1 O4 139.23(12) 2_556 2_556 ?
O5 Gd1 O4 139.23(12) . . ?
O5 Gd1 O4 68.94(12) . 2_556 ?
O5 Gd1 N9 75.45(12) 2_556 2_556 ?
O5 Gd1 N9 80.97(12) . 2_556 ?
O5 Gd1 N9 75.45(12) . . ?
O5 Gd1 N9 80.96(12) 2_556 . ?
O3 Gd1 O5 95.16(12) . . ?
O3 Gd1 O5 92.78(12) 2_556 . ?
O3 Gd1 O5 95.16(12) 2_556 2_556 ?
O3 Gd1 O5 92.78(12) . 2_556 ?
O3 Gd1 O3 146.96(17) . 2_556 ?
O3 Gd1 O4 78.29(13) 2_556 . ?
O3 Gd1 O4 74.82(13) 2_556 2_556 ?
O3 Gd1 O4 74.82(13) . . ?
O3 Gd1 O4 78.29(13) . 2_556 ?
O3 Gd1 N9 139.24(13) 2_556 . ?
O3 Gd1 N9 73.70(13) . . ?
O3 Gd1 N9 73.70(13) 2_556 2_556 ?
O3 Gd1 N9 139.24(13) . 2_556 ?
O4 Gd1 O4 70.34(17) . 2_556 ?
O4 Gd1 N9 134.73(13) . . ?
O4 Gd1 N9 134.73(13) 2_556 2_556 ?
O4 Gd1 N9 131.86(13) 2_556 . ?
O4 Gd1 N9 131.86(13) . 2_556 ?
N9 Gd1 N9 66.02(19) 2_556 . ?
O1 Gd2 O1 106.59(18) . 2_656 ?
O1 Gd2 N4 139.62(12) . . ?
O1 Gd2 N4 75.78(13) . 2_656 ?
O1 Gd2 N4 75.78(13) 2_656 . ?
O1 Gd2 N4 139.62(12) 2_656 2_656 ?
O1 Gd2 N3 76.10(13) . 2_656 ?
O1 Gd2 N3 76.10(13) 2_656 . ?
O1 Gd2 N3 74.54(12) . . ?
O1 Gd2 N3 74.54(13) 2_656 2_656 ?
O2 Gd2 O1 145.21(12) . . ?
O2 Gd2 O1 87.07(13) . 2_656 ?
O2 Gd2 O1 145.21(12) 2_656 2_656 ?
O2 Gd2 O1 87.07(13) 2_656 . ?
O2 Gd2 O2 99.79(18) 2_656 . ?
O2 Gd2 N4 73.48(13) 2_656 . ?
O2 Gd2 N4 73.49(13) . 2_656 ?
O2 Gd2 N4 74.21(13) . . ?
O2 Gd2 N4 74.22(13) 2_656 2_656 ?
O2 Gd2 N3 140.25(13) 2_656 2_656 ?
O2 Gd2 N3 77.13(13) . 2_656 ?
O2 Gd2 N3 77.13(13) 2_656 . ?
O2 Gd2 N3 140.25(12) . . ?
N4 Gd2 N4 128.84(19) . 2_656 ?
N3 Gd2 N4 66.88(13) 2_656 2_656 ?
N3 Gd2 N4 139.36(13) 2_656 . ?
N3 Gd2 N4 66.88(13) . . ?
N3 Gd2 N4 139.36(13) . 2_656 ?
N3 Gd2 N3 129.83(19) 2_656 . ?
Gd1 O5 H5A 109.9 . . ?
Gd1 O5 H5B 109.6 . . ?
H5A O5 H5B 104.1 . . ?
C1 O1 Gd2 131.0(3) . . ?
C25 O3 Gd1 127.5(3) . . ?
C37 O4 Gd1 129.8(4) . . ?
C15 O2 Gd2 133.2(3) . . ?
C14 N4 Gd2 130.2(3) . . ?
C14 N4 C13 116.0(4) . . ?
C13 N4 Gd2 113.8(3) . . ?
C27 N8 N7 105.1(4) . . ?
N8 N7 C28 119.9(4) . . ?
C25 N7 N8 111.1(4) . . ?
C25 N7 C28 129.0(5) . . ?
C35 N9 Gd1 127.1(3) . . ?
C35 N9 C36 117.0(4) . . ?
C36 N9 Gd1 115.5(3) . . ?
C17 N5 N6 105.6(4) . . ?
C3 N2 N1 105.1(4) . . ?
C11 N3 Gd2 130.5(3) . . ?
C11 N3 C12 115.9(4) . . ?
C12 N3 Gd2 113.1(3) . . ?
N5 N6 C18 120.9(4) . . ?
C15 N6 N5 111.2(4) . . ?
C15 N6 C18 127.7(4) . . ?
C25 C26 C35 123.5(5) . . ?
C25 C26 C27 105.5(5) . . ?
C27 C26 C35 130.6(5) . . ?
N2 N1 C4 120.9(4) . . ?
C1 N1 N2 111.2(4) . . ?
C1 N1 C4 127.5(4) . . ?
C39 N00I C38 116.9(5) . . ?
C37 N00I C39 121.8(5) . . ?
C37 N00I C38 121.1(5) . . ?
C9 C4 N1 119.9(4) . . ?
C9 C4 C5 120.3(5) . . ?
C5 C4 N1 119.7(5) . . ?
O3 C25 N7 123.0(5) . . ?
O3 C25 C26 131.5(5) . . ?
N7 C25 C26 105.5(5) . . ?
C5 C6 H6 120.0 . . ?
C7 C6 H6 120.0 . . ?
C7 C6 C5 120.1(5) . . ?
N2 C3 C2 112.1(5) . . ?
N2 C3 C10 120.2(4) . . ?
C2 C3 C10 127.7(5) . . ?
N4 C14 H14 118.1 . . ?
N4 C14 C16 123.9(5) . . ?
C16 C14 H14 118.1 . . ?
C3 C2 C1 106.2(4) . . ?
C3 C2 C11 128.8(5) . . ?
C1 C2 C11 125.0(5) . . ?
O1 C1 N1 123.6(5) . . ?
O1 C1 C2 131.0(5) . . ?
N1 C1 C2 105.3(4) . . ?
N3 C11 C2 124.1(5) . . ?
N3 C11 H11 117.9 . . ?
C2 C11 H11 117.9 . . ?
N5 C17 C16 111.7(5) . . ?
N5 C17 C24 120.7(5) . . ?
C16 C17 C24 127.5(5) . . ?
N9 C35 C26 123.9(5) . . ?
N9 C35 H35 118.0 . . ?
C26 C35 H35 118.0 . . ?
C19 C18 N6 120.2(5) . . ?
C23 C18 N6 119.9(5) . . ?
C23 C18 C19 119.9(6) . . ?
C4 C9 H9 120.0 . . ?
C4 C9 C8 119.9(5) . . ?
C8 C9 H9 120.0 . . ?
N8 C27 C26 112.8(5) . . ?
N8 C27 C34 120.0(5) . . ?
C26 C27 C34 127.1(5) . . ?
C4 C5 H5 120.4 . . ?
C6 C5 C4 119.2(5) . . ?
C6 C5 H5 120.4 . . ?
N9 C36 C36 108.7(3) . 2_556 ?
N9 C36 H36A 109.9 . . ?
N9 C36 H36B 109.9 . . ?
C36 C36 H36A 109.9 2_556 . ?
C36 C36 H36B 109.9 2_556 . ?
H36A C36 H36B 108.3 . . ?
C33 C28 N7 119.9(5) . . ?
C33 C28 C29 120.2(5) . . ?
C29 C28 N7 119.9(5) . . ?
O2 C15 N6 123.5(5) . . ?
O2 C15 C16 130.8(5) . . ?
N6 C15 C16 105.7(4) . . ?
C28 C33 H33 120.4 . . ?
C28 C33 C32 119.3(6) . . ?
C32 C33 H33 120.4 . . ?
C6 C7 H7 119.9 . . ?
C6 C7 C8 120.1(5) . . ?
C8 C7 H7 119.9 . . ?
N3 C12 H12A 109.7 . . ?
N3 C12 H12B 109.7 . . ?
N3 C12 C13 109.8(4) . . ?
H12A C12 H12B 108.2 . . ?
C13 C12 H12A 109.7 . . ?
C13 C12 H12B 109.7 . . ?
C14 C16 C17 128.1(5) . . ?
C15 C16 C14 126.1(5) . . ?
C15 C16 C17 105.8(5) . . ?
C9 C8 C7 120.3(5) . . ?
C9 C8 H8 119.8 . . ?
C7 C8 H8 119.8 . . ?
C27 C34 H34A 109.5 . . ?
C27 C34 H34B 109.5 . . ?
C27 C34 H34C 109.5 . . ?
H34A C34 H34B 109.5 . . ?
H34A C34 H34C 109.5 . . ?
H34B C34 H34C 109.5 . . ?
C18 C19 H19 120.1 . . ?
C20 C19 C18 119.8(5) . . ?
C20 C19 H19 120.1 . . ?
C3 C10 H10A 109.5 . . ?
C3 C10 H10B 109.5 . . ?
C3 C10 H10C 109.5 . . ?
H10A C10 H10B 109.5 . . ?
H10A C10 H10C 109.5 . . ?
H10B C10 H10C 109.5 . . ?
N00I C39 H39A 109.5 . . ?
N00I C39 H39B 109.5 . . ?
N00I C39 H39C 109.5 . . ?
H39A C39 H39B 109.5 . . ?
H39A C39 H39C 109.5 . . ?
H39B C39 H39C 109.5 . . ?
C19 C20 H20 119.6 . . ?
C19 C20 C21 120.8(6) . . ?
C21 C20 H20 119.6 . . ?
C28 C29 H29 120.4 . . ?
C30 C29 C28 119.2(6) . . ?
C30 C29 H29 120.4 . . ?
C32 C31 H31 120.6 . . ?
C32 C31 C30 118.9(6) . . ?
C30 C31 H31 120.6 . . ?
O4 C37 N00I 125.5(6) . . ?
O4 C37 H37 117.3 . . ?
N00I C37 H37 117.3 . . ?
N4 C13 C12 109.7(4) . . ?
N4 C13 H13A 109.7 . . ?
N4 C13 H13B 109.7 . . ?
C12 C13 H13A 109.7 . . ?
C12 C13 H13B 109.7 . . ?
H13A C13 H13B 108.2 . . ?
C18 C23 H23 120.1 . . ?
C22 C23 C18 119.8(6) . . ?
C22 C23 H23 120.1 . . ?
C20 C21 H21 120.5 . . ?
C20 C21 C22 118.9(6) . . ?
C22 C21 H21 120.5 . . ?
C23 C22 C21 120.8(6) . . ?
C23 C22 H22 119.6 . . ?
C21 C22 H22 119.6 . . ?
N00I C38 H38A 109.5 . . ?
N00I C38 H38B 109.5 . . ?
N00I C38 H38C 109.5 . . ?
H38A C38 H38B 109.5 . . ?
H38A C38 H38C 109.5 . . ?
H38B C38 H38C 109.5 . . ?
C17 C24 H24A 109.5 . . ?
C17 C24 H24B 109.5 . . ?
C17 C24 H24C 109.5 . . ?
H24A C24 H24B 109.5 . . ?
H24A C24 H24C 109.5 . . ?
H24B C24 H24C 109.5 . . ?
C33 C32 H32 119.3 . . ?
C31 C32 C33 121.4(6) . . ?
C31 C32 H32 119.3 . . ?
C41 N10 C42 113.6(7) . . ?
C40 N10 C41 130.3(9) . . ?
C40 N10 C42 116.0(8) . . ?
C29 C30 C31 121.0(7) . . ?
C29 C30 H30 119.5 . . ?
C31 C30 H30 119.5 . . ?
N10 C41 H41A 109.5 . . ?
N10 C41 H41B 109.5 . . ?
N10 C41 H41C 109.5 . . ?
H41A C41 H41B 109.5 . . ?
H41A C41 H41C 109.5 . . ?
H41B C41 H41C 109.5 . . ?
N10 C40 H40 117.7 . . ?
O6 C40 N10 124.6(13) . . ?
O6 C40 H40 117.7 . . ?
N10 C42 H42A 109.5 . . ?
N10 C42 H42B 109.5 . . ?
N10 C42 H42C 109.5 . . ?
H42A C42 H42B 109.5 . . ?
H42A C42 H42C 109.5 . . ?
H42B C42 H42C 109.5 . . ?

loop_
_geom_bond_atom_site_label_1
_geom_bond_atom_site_label_2
_geom_bond_distance
_geom_bond_site_symmetry_2
_geom_bond_publ_flag
Gd1 O5 2.401(3) . ?
Gd1 O5 2.402(3) 2_556 ?
Gd1 O3 2.299(4) . ?
Gd1 O3 2.299(4) 2_556 ?
Gd1 O4 2.410(4) 2_556 ?
Gd1 O4 2.410(4) . ?
Gd1 N9 2.556(4) . ?
Gd1 N9 2.556(4) 2_556 ?
Gd2 O1 2.329(3) 2_656 ?
Gd2 O1 2.329(3) . ?
Gd2 O2 2.314(3) . ?
Gd2 O2 2.314(3) 2_656 ?
Gd2 N4 2.592(4) 2_656 ?
Gd2 N4 2.592(4) . ?
Gd2 N3 2.564(4) 2_656 ?
Gd2 N3 2.564(4) . ?
O5 H5A 0.8780 . ?
O5 H5B 0.8779 . ?
O1 C1 1.271(6) . ?
O3 C25 1.274(6) . ?
O4 C37 1.227(7) . ?
O2 C15 1.271(6) . ?
N4 C14 1.291(6) . ?
N4 C13 1.465(6) . ?
N8 N7 1.397(6) . ?
N8 C27 1.306(7) . ?
N7 C25 1.385(7) . ?
N7 C28 1.404(7) . ?
N9 C35 1.292(6) . ?
N9 C36 1.475(6) . ?
N5 N6 1.393(6) . ?
N5 C17 1.314(7) . ?
N2 N1 1.397(5) . ?
N2 C3 1.326(7) . ?
N3 C11 1.273(6) . ?
N3 C12 1.472(6) . ?
N6 C18 1.411(7) . ?
N6 C15 1.377(6) . ?
C26 C25 1.400(7) . ?
C26 C35 1.411(7) . ?
C26 C27 1.409(7) . ?
N1 C4 1.414(6) . ?
N1 C1 1.378(6) . ?
N00I C39 1.450(7) . ?
N00I C37 1.314(7) . ?
N00I C38 1.456(7) . ?
C4 C9 1.374(7) . ?
C4 C5 1.397(7) . ?
C6 H6 0.9500 . ?
C6 C5 1.387(8) . ?
C6 C7 1.377(8) . ?
C3 C2 1.394(6) . ?
C3 C10 1.490(7) . ?
C14 H14 0.9500 . ?
C14 C16 1.412(7) . ?
C2 C1 1.408(7) . ?
C2 C11 1.434(7) . ?
C11 H11 0.9500 . ?
C17 C16 1.417(7) . ?
C17 C24 1.492(7) . ?
C35 H35 0.9500 . ?
C18 C19 1.392(8) . ?
C18 C23 1.380(7) . ?
C9 H9 0.9500 . ?
C9 C8 1.375(7) . ?
C27 C34 1.492(7) . ?
C5 H5 0.9500 . ?
C36 C36 1.503(10) 2_556 ?
C36 H36A 0.9900 . ?
C36 H36B 0.9900 . ?
C28 C33 1.375(8) . ?
C28 C29 1.386(8) . ?
C15 C16 1.398(7) . ?
C33 H33 0.9500 . ?
C33 C32 1.385(9) . ?
C7 H7 0.9500 . ?
C7 C8 1.381(8) . ?
C12 H12A 0.9900 . ?
C12 H12B 0.9900 . ?
C12 C13 1.503(7) . ?
C8 H8 0.9500 . ?
C34 H34A 0.9800 . ?
C34 H34B 0.9800 . ?
C34 H34C 0.9800 . ?
C19 H19 0.9500 . ?
C19 C20 1.378(8) . ?
C10 H10A 0.9800 . ?
C10 H10B 0.9800 . ?
C10 H10C 0.9800 . ?
C39 H39A 0.9800 . ?
C39 H39B 0.9800 . ?
C39 H39C 0.9800 . ?
C20 H20 0.9500 . ?
C20 C21 1.379(9) . ?
C29 H29 0.9500 . ?
C29 C30 1.375(9) . ?
C31 H31 0.9500 . ?
C31 C32 1.357(10) . ?
C31 C30 1.385(9) . ?
C37 H37 0.9500 . ?
C13 H13A 0.9900 . ?
C13 H13B 0.9900 . ?
C23 H23 0.9500 . ?
C23 C22 1.378(9) . ?
C21 H21 0.9500 . ?
C21 C22 1.391(10) . ?
C22 H22 0.9500 . ?
C38 H38A 0.9800 . ?
C38 H38B 0.9800 . ?
C38 H38C 0.9800 . ?
C24 H24A 0.9800 . ?
C24 H24B 0.9800 . ?
C24 H24C 0.9800 . ?
C32 H32 0.9500 . ?
N10 C41 1.447(7) . ?
N10 C40 1.297(8) . ?
N10 C42 1.485(8) . ?
C30 H30 0.9500 . ?
O6 C40 1.163(8) . ?
C41 H41A 0.9800 . ?
C41 H41B 0.9800 . ?
C41 H41C 0.9800 . ?
C40 H40 0.9500 . ?
O7 O7 1.58(2) 3_676 ?
C42 H42A 0.9800 . ?
C42 H42B 0.9800 . ?
C42 H42C 0.9800 . ?
